data_1573877
loop_
_publ_author_name
'Vlahakis, Niko'
'Clauss, Arden'
'Rodriguez, Jose A.'

_publ_section_title
;
 Accounting for electron-beam-induced warping of molecular nanocrystals in
 MicroED structure determination.
;
_journal_coeditor_code NF5001SUP1
_journal_issue 2
_journal_name_full IUCrJ
_journal_paper_doi 10.1107/S2052252524012132
_journal_volume 12
_journal_year 2025
_chemical_formula_sum 'C44 H28 Co N4'
_chemical_formula_weight 671.43
_chemical_name_systematic Co(II)-meso-tetraphenylporphyrin
_space_group_crystal_system triclinic
_space_group_IT_number 2
_space_group_name_Hall '-P 1'
_space_group_name_H-M_alt 'P -1'
_atom_sites_solution_hydrogens geom
_audit_creation_method SHELXL-2019/3
_audit_update_record
;
2024-04-22 # Formatted by publCIF

;
_cell_angle_alpha 79.530(10)
_cell_angle_beta 71.780(10)
_cell_angle_gamma 69.390(10)
_cell_formula_units_Z 2
_cell_length_a 9.600(2)
_cell_length_b 13.145(2)
_cell_length_c 13.280(6)
_cell_measurement_reflns_used 16550
_cell_measurement_temperature 293(2)
_cell_measurement_theta_max 0.627
_cell_measurement_theta_min 0.045
_cell_volume 1485.1(8)
_computing_structure_refinement 'SHELXL-2019/2 (Sheldrick, 2019)'
_computing_structure_solution 'SHELXT 2018/2 (Sheldrick, 2018)'
_diffrn_ambient_temperature 293(2)
_diffrn_measured_fraction_theta_full 0.948
_diffrn_measured_fraction_theta_max 0.948
_diffrn_measurement_device_type TEM
_diffrn_radiation_type Electron
_diffrn_radiation_wavelength 0.01969
_diffrn_reflns_av_R_equivalents 0.1367
_diffrn_reflns_av_unetI/netI 0.1177
_diffrn_reflns_Laue_measured_fraction_full 0.948
_diffrn_reflns_Laue_measured_fraction_max 0.948
_diffrn_reflns_limit_h_max 10
_diffrn_reflns_limit_h_min -10
_diffrn_reflns_limit_k_max 14
_diffrn_reflns_limit_k_min -14
_diffrn_reflns_limit_l_max 14
_diffrn_reflns_limit_l_min -14
_diffrn_reflns_number 16550
_diffrn_reflns_point_group_measured_fraction_full 0.948
_diffrn_reflns_point_group_measured_fraction_max 0.948
_diffrn_reflns_theta_full 0.627
_diffrn_reflns_theta_max 0.627
_diffrn_reflns_theta_min 0.045
_diffrn_source FEG
_exptl_absorpt_coefficient_mu 0.000
_exptl_crystal_colour Brown
_exptl_crystal_density_diffrn 1.502
_exptl_crystal_description Plate
_exptl_crystal_F_000 282
_refine_diff_density_max 0.203
_refine_diff_density_min -0.184
_refine_diff_density_rms 0.045
_refine_ls_extinction_coef 4902(12)
_refine_ls_extinction_expression Fc^*^=kFc[1+0.001xFc^2^\l^3^/sin(2\q)]^-1/4^
_refine_ls_extinction_method 'SHELXL-2019/2 (Sheldrick 2019)'
_refine_ls_goodness_of_fit_ref 1.589
_refine_ls_hydrogen_treatment constr
_refine_ls_matrix_type full
_refine_ls_number_parameters 395
_refine_ls_number_reflns 4049
_refine_ls_number_restraints 462
_refine_ls_restrained_S_all 1.510
_refine_ls_R_factor_all 0.1880
_refine_ls_R_factor_gt 0.1612
_refine_ls_shift/su_max 0.023
_refine_ls_shift/su_mean 0.001
_refine_ls_structure_factor_coef Fsqd
_refine_ls_weighting_details 'w=1/[\s^2^(Fo^2^)+(0.2000P)^2^] where P=(Fo^2^+2Fc^2^)/3'
_refine_ls_weighting_scheme calc
_refine_ls_wR_factor_gt 0.4325
_refine_ls_wR_factor_ref 0.4520
_reflns_Friedel_coverage 0.000
_reflns_number_gt 2892
_reflns_number_total 4049
_reflns_threshold_expression 'I > 2\s(I)'
_cod_data_source_file nf5001.cif
_cod_data_source_block CoIImesotetraphenylporphyrin
_cod_database_code 1573877
_shelx_shelxl_version_number 2019/3
_shelx_space_group_comment
;
The symmetry employed for this shelxl refinement is uniquely defined
by the following loop, which should always be used as a source of
symmetry information in preference to the above space-group names.
They are only intended as comments.
;
_publcif_funding_html
;
;

loop_
_space_group_symop_operation_xyz
'x, y, z'
'-x, -y, -z'

loop_
_atom_site_label
_atom_site_type_symbol
_atom_site_fract_x
_atom_site_fract_y
_atom_site_fract_z
_atom_site_U_iso_or_equiv
_atom_site_adp_type
_atom_site_occupancy
_atom_site_site_symmetry_order
_atom_site_calc_flag
_atom_site_refinement_flags_posn
_atom_site_refinement_flags_adp
_atom_site_refinement_flags_occupancy
_atom_site_disorder_assembly
_atom_site_disorder_group
C6 C 0.5189(8) 0.7436(7) 0.8849(6) 0.070(3) Uani 1 1 d G . . . .
C7 C 0.3750(9) 0.7516(9) 0.9562(8) 0.147(7) Uani 1 1 d G . . . .
H7 H 0.311939 0.717479 0.944754 0.176 Uiso 1 1 calc R U . . .
C8 C 0.3253(10) 0.8107(10) 1.0447(8) 0.185(9) Uani 1 1 d G . . . .
H8 H 0.228986 0.816147 1.092416 0.222 Uiso 1 1 calc R U . . .
C9 C 0.4195(13) 0.8618(8) 1.0619(7) 0.143(6) Uani 1 1 d G . . . .
H9 H 0.386246 0.901343 1.121062 0.171 Uiso 1 1 calc R U . . .
C10 C 0.5634(12) 0.8537(7) 0.9906(8) 0.123(5) Uani 1 1 d G . . . .
H10 H 0.626460 0.887873 1.002046 0.147 Uiso 1 1 calc R U . . .
C11 C 0.6131(9) 0.7946(7) 0.9021(7) 0.100(4) Uani 1 1 d G . . . .
H11 H 0.709416 0.789205 0.854383 0.120 Uiso 1 1 calc R U . . .
C17 C 0.3451(6) 0.8387(4) 0.4224(6) 0.059(2) Uani 1 1 d G . . . .
C18 C 0.3937(6) 0.9268(5) 0.3693(7) 0.092(4) Uani 1 1 d G . . . .
H18 H 0.494055 0.925488 0.361383 0.110 Uiso 1 1 calc R U . . .
C19 C 0.2924(9) 1.0168(5) 0.3281(7) 0.101(4) Uani 1 1 d G . . . .
H19 H 0.324918 1.075688 0.292663 0.121 Uiso 1 1 calc R U . . .
C20 C 0.1424(8) 1.0187(5) 0.3400(7) 0.104(4) Uani 1 1 d G . . . .
H20 H 0.074598 1.078939 0.312464 0.124 Uiso 1 1 calc R U . . .
C21 C 0.0938(6) 0.9307(6) 0.3930(7) 0.086(3) Uani 1 1 d G . . . .
H21 H -0.006586 0.931988 0.400986 0.103 Uiso 1 1 calc R U . . .
C22 C 0.1951(6) 0.8407(5) 0.4342(6) 0.077(3) Uani 1 1 d G . . . .
H22 H 0.162550 0.781786 0.469708 0.093 Uiso 1 1 calc R U . . .
C28 C 0.8806(7) 0.3701(5) 0.2644(5) 0.055(2) Uani 1 1 d G . . . .
C29 C 0.9517(10) 0.4191(5) 0.1701(6) 0.122(5) Uani 1 1 d G . . . .
H29 H 0.962142 0.486984 0.169375 0.146 Uiso 1 1 calc R U . . .
C30 C 1.0071(10) 0.3668(7) 0.0768(5) 0.141(7) Uani 1 1 d G . . . .
H30 H 1.054601 0.399562 0.013661 0.169 Uiso 1 1 calc R U . . .
C31 C 0.9914(8) 0.2654(6) 0.0779(5) 0.086(3) Uani 1 1 d G . . . .
H31 H 1.028468 0.230329 0.015435 0.103 Uiso 1 1 calc R U . . .
C32 C 0.9204(9) 0.2164(5) 0.1722(6) 0.091(3) Uani 1 1 d G . . . .
H32 H 0.909877 0.148516 0.172923 0.109 Uiso 1 1 calc R U . . .
C33 C 0.8650(8) 0.2687(5) 0.2655(5) 0.074(3) Uani 1 1 d G . . . .
H33 H 0.817417 0.235936 0.328639 0.088 Uiso 1 1 calc R U . . .
C39 C 1.0516(6) 0.2696(4) 0.7310(6) 0.056(2) Uani 1 1 d G . . . .
C40 C 1.1735(7) 0.2882(4) 0.7517(6) 0.072(3) Uani 1 1 d G . . . .
H40 H 1.189678 0.355524 0.731086 0.086 Uiso 1 1 calc R U . . .
C41 C 1.2712(6) 0.2061(5) 0.8032(6) 0.084(3) Uani 1 1 d G . . . .
H41 H 1.352803 0.218553 0.817024 0.100 Uiso 1 1 calc R U . . .
C42 C 1.2470(7) 0.1055(5) 0.8340(6) 0.072(3) Uani 1 1 d G . . . .
H42 H 1.312432 0.050552 0.868430 0.086 Uiso 1 1 calc R U . . .
C43 C 1.1251(8) 0.0869(4) 0.8133(7) 0.103(4) Uani 1 1 d G . . . .
H43 H 1.108936 0.019520 0.833897 0.124 Uiso 1 1 calc R U . . .
C44 C 1.0274(7) 0.1689(5) 0.7618(7) 0.084(4) Uani 1 1 d G . . . .
H44 H 0.945809 0.156489 0.747959 0.101 Uiso 1 1 calc R U . . .
C38 C 0.9475(10) 0.3567(7) 0.6831(8) 0.056(2) Uani 1 1 d . . . . .
N2 N 0.5506(8) 0.6898(6) 0.6190(7) 0.0506(18) Uani 1 1 d . . . . .
C16 C 0.4451(9) 0.7502(7) 0.4671(7) 0.0490(19) Uani 1 1 d . . . . .
C26 C 0.6850(9) 0.5025(6) 0.3736(7) 0.0456(19) Uani 1 1 d . . . . .
C1 C 0.8310(10) 0.4316(7) 0.7471(7) 0.057(2) Uani 1 1 d . . . . .
C15 C 0.4697(9) 0.7684(7) 0.5588(8) 0.055(2) Uani 1 1 d . . . . .
N3 N 0.6322(8) 0.5732(6) 0.4522(6) 0.0453(17) Uani 1 1 d . . . . .
N1 N 0.7339(8) 0.5191(6) 0.7127(7) 0.0504(18) Uani 1 1 d . . . . .
C27 C 0.8220(9) 0.4225(7) 0.3601(7) 0.050(2) Uani 1 1 d . . . . .
N4 N 0.8588(8) 0.4281(6) 0.5277(6) 0.0472(17) Uani 1 1 d . . . . .
C34 C 0.9083(9) 0.3932(7) 0.4298(7) 0.051(2) Uani 1 1 d . . . . .
C37 C 0.9664(9) 0.3616(7) 0.5784(8) 0.055(2) Uani 1 1 d . . . . .
C25 C 0.5956(10) 0.5368(7) 0.3075(8) 0.060(2) Uani 1 1 d . . . . .
H25 H 0.608358 0.500799 0.249502 0.072 Uiso 1 1 calc R U . . .
C23 C 0.5152(8) 0.6538(7) 0.4237(7) 0.0470(19) Uani 1 1 d . . . . .
C4 C 0.6633(10) 0.5787(8) 0.7934(8) 0.057(2) Uani 1 1 d . . . . .
C5 C 0.5674(10) 0.6848(8) 0.7950(8) 0.062(2) Uani 1 1 d . . . . .
C24 C 0.4856(11) 0.6294(7) 0.3359(8) 0.064(3) Uani 1 1 d . . . . .
H24 H 0.406473 0.669271 0.304497 0.077 Uiso 1 1 calc R U . . .
C12 C 0.5263(10) 0.7335(7) 0.7041(8) 0.058(2) Uani 1 1 d . . . . .
C36 C 1.0835(9) 0.2921(7) 0.5112(7) 0.057(2) Uani 1 1 d . . . . .
H36 H 1.168736 0.239389 0.528733 0.069 Uiso 1 1 calc R U . . .
C14 C 0.3981(11) 0.8641(7) 0.6074(8) 0.066(3) Uani 1 1 d . . . . .
H14 H 0.337960 0.929303 0.580462 0.079 Uiso 1 1 calc R U . . .
C13 C 0.4315(10) 0.8458(7) 0.7009(8) 0.062(2) Uani 1 1 d . . . . .
H13 H 0.400316 0.894680 0.752251 0.074 Uiso 1 1 calc R U . . .
C2 C 0.8078(11) 0.4289(8) 0.8564(7) 0.065(3) Uani 1 1 d . . . . .
H2 H 0.859055 0.372407 0.898188 0.078 Uiso 1 1 calc R U . . .
C35 C 1.0561(9) 0.3121(7) 0.4147(8) 0.059(2) Uani 1 1 d . . . . .
H35 H 1.119495 0.280094 0.352313 0.071 Uiso 1 1 calc R U . . .
C3 C 0.7016(12) 0.5197(8) 0.8903(9) 0.081(3) Uani 1 1 d . . . . .
H3 H 0.660576 0.541138 0.959293 0.098 Uiso 1 1 calc R U . . .
Co1 Co 0.6934(3) 0.5527(2) 0.5779(2) 0.0480(9) Uani 1 1 d . . . . .

loop_
_atom_site_aniso_label
_atom_site_aniso_U_11
_atom_site_aniso_U_22
_atom_site_aniso_U_33
_atom_site_aniso_U_23
_atom_site_aniso_U_13
_atom_site_aniso_U_12
C6 0.075(5) 0.066(7) 0.076(6) -0.030(5) -0.030(5) -0.011(5)
C7 0.105(9) 0.23(2) 0.121(12) -0.114(13) 0.013(8) -0.065(11)
C8 0.148(13) 0.24(2) 0.152(16) -0.141(17) 0.004(11) -0.019(13)
C9 0.188(14) 0.110(12) 0.122(12) -0.064(10) -0.080(9) 0.022(10)
C10 0.202(13) 0.078(9) 0.128(12) -0.024(8) -0.100(10) -0.035(10)
C11 0.129(9) 0.096(9) 0.100(9) -0.015(7) -0.049(7) -0.047(8)
C17 0.057(4) 0.045(5) 0.067(6) -0.006(4) -0.021(4) -0.004(4)
C18 0.090(7) 0.061(7) 0.110(10) 0.037(6) -0.040(7) -0.017(5)
C19 0.107(8) 0.074(8) 0.110(11) 0.034(7) -0.046(8) -0.020(6)
C20 0.098(7) 0.079(8) 0.126(12) -0.009(7) -0.053(8) 0.002(6)
C21 0.063(6) 0.073(7) 0.118(11) -0.028(6) -0.043(6) 0.009(5)
C22 0.062(5) 0.058(6) 0.113(10) -0.013(6) -0.038(6) -0.006(4)
C28 0.053(5) 0.065(5) 0.042(5) -0.013(4) -0.008(4) -0.012(4)
C29 0.194(14) 0.108(10) 0.063(7) -0.024(6) 0.022(8) -0.090(10)
C30 0.219(17) 0.134(11) 0.051(7) -0.033(7) 0.029(9) -0.078(12)
C31 0.089(7) 0.087(8) 0.072(7) -0.029(6) -0.035(6) 0.006(6)
C32 0.109(8) 0.065(7) 0.095(8) -0.036(6) -0.025(7) -0.010(6)
C33 0.080(6) 0.067(6) 0.068(6) -0.018(5) 0.000(5) -0.028(5)
C39 0.053(4) 0.050(5) 0.065(6) 0.005(4) -0.030(4) -0.007(4)
C40 0.062(5) 0.057(6) 0.100(9) 0.002(5) -0.045(6) -0.009(4)
C41 0.086(7) 0.083(7) 0.090(9) 0.009(6) -0.055(6) -0.016(5)
C42 0.073(6) 0.055(6) 0.069(7) -0.011(5) -0.026(5) 0.011(4)
C43 0.123(9) 0.042(6) 0.158(13) 0.009(6) -0.087(9) -0.008(6)
C44 0.083(7) 0.045(5) 0.135(11) 0.008(6) -0.066(7) -0.009(5)
C38 0.065(5) 0.045(5) 0.057(5) -0.002(4) -0.034(4) -0.002(4)
N2 0.056(4) 0.034(4) 0.057(5) -0.010(3) -0.014(4) -0.007(3)
C16 0.047(4) 0.043(4) 0.054(5) -0.003(3) -0.015(4) -0.009(3)
C26 0.048(4) 0.038(4) 0.045(5) 0.000(3) -0.015(4) -0.006(3)
C1 0.074(5) 0.049(5) 0.043(5) -0.006(4) -0.024(4) -0.004(4)
C15 0.053(5) 0.046(5) 0.063(5) -0.009(4) -0.016(4) -0.011(4)
N3 0.045(4) 0.036(4) 0.046(4) 0.000(3) -0.009(3) -0.006(3)
N1 0.056(4) 0.043(4) 0.052(4) -0.008(3) -0.018(3) -0.010(3)
C27 0.054(4) 0.038(5) 0.052(5) -0.017(4) -0.013(4) -0.004(3)
N4 0.044(4) 0.048(4) 0.043(4) -0.005(3) -0.009(3) -0.010(3)
C34 0.046(4) 0.046(5) 0.049(5) -0.003(4) -0.012(4) -0.001(3)
C37 0.051(4) 0.054(5) 0.054(4) -0.005(4) -0.020(4) -0.002(4)
C25 0.072(5) 0.046(5) 0.065(6) -0.015(4) -0.033(5) -0.005(4)
C23 0.045(4) 0.044(4) 0.048(5) -0.005(3) -0.014(4) -0.008(3)
C4 0.071(5) 0.050(5) 0.055(5) -0.010(4) -0.023(4) -0.017(4)
C5 0.066(5) 0.052(5) 0.066(5) -0.017(4) -0.023(4) -0.004(4)
C24 0.068(5) 0.047(5) 0.076(7) -0.014(4) -0.045(5) 0.010(4)
C12 0.067(5) 0.041(5) 0.058(5) -0.013(4) -0.013(4) -0.007(4)
C36 0.042(4) 0.058(6) 0.051(5) 0.004(4) -0.006(4) -0.002(4)
C14 0.070(6) 0.039(5) 0.076(6) -0.008(4) -0.030(5) 0.010(4)
C13 0.063(5) 0.042(5) 0.074(6) -0.016(4) -0.022(5) -0.001(4)
C2 0.090(6) 0.049(5) 0.046(5) -0.012(4) -0.034(5) 0.008(4)
C35 0.052(4) 0.057(6) 0.051(5) -0.011(4) -0.009(4) 0.003(4)
C3 0.100(7) 0.066(7) 0.058(6) -0.024(5) -0.038(6) 0.021(5)
Co1 0.0471(15) 0.0399(17) 0.0538(19) -0.0062(13) -0.0155(13) -0.0073(12)

loop_
_atom_type_symbol
_atom_type_description
_atom_type_scat_dispersion_real
_atom_type_scat_dispersion_imag
_atom_type_scat_source
C C 0.0000 0.0000 'International Tables Vol C Tables 4.2.6.8 and 6.1.1.4'
N N 0.0000 0.0000 'International Tables Vol C Tables 4.2.6.8 and 6.1.1.4'
Co Co 0.0000 0.0000 'International Tables Vol C Tables 4.2.6.8 and 6.1.1.4'
H H 0.0000 0.0000 'International Tables Vol C Tables 4.2.6.8 and 6.1.1.4'

loop_
_geom_angle_atom_site_label_1
_geom_angle_atom_site_label_2
_geom_angle_atom_site_label_3
_geom_angle
_geom_angle_site_symmetry_1
_geom_angle_site_symmetry_3
_geom_angle_publ_flag
C7 C6 C11 120.0 . . ?
C7 C6 C5 119.6(6) . . ?
C11 C6 C5 120.4(7) . . ?
C6 C7 C8 120.0 . . ?
C9 C8 C7 120.0 . . ?
C8 C9 C10 120.0 . . ?
C11 C10 C9 120.0 . . ?
C10 C11 C6 120.0 . . ?
C18 C17 C22 120.0 . . ?
C18 C17 C16 119.9(5) . . ?
C22 C17 C16 120.0(5) . . ?
C19 C18 C17 120.0 . . ?
C18 C19 C20 120.0 . . ?
C19 C20 C21 120.0 . . ?
C22 C21 C20 120.0 . . ?
C21 C22 C17 120.0 . . ?
C29 C28 C33 120.0 . . ?
C29 C28 C27 120.9(6) . . ?
C33 C28 C27 119.1(6) . . ?
C30 C29 C28 120.0 . . ?
C29 C30 C31 120.0 . . ?
C30 C31 C32 120.0 . . ?
C33 C32 C31 120.0 . . ?
C32 C33 C28 120.0 . . ?
C40 C39 C44 120.0 . . ?
C40 C39 C38 119.2(5) . . ?
C44 C39 C38 120.7(5) . . ?
C41 C40 C39 120.0 . . ?
C40 C41 C42 120.0 . . ?
C43 C42 C41 120.0 . . ?
C42 C43 C44 120.0 . . ?
C43 C44 C39 120.0 . . ?
C37 C38 C1 122.6(8) . . ?
C37 C38 C39 119.0(8) . . ?
C1 C38 C39 118.3(8) . . ?
C12 N2 C15 105.4(8) . . ?
C12 N2 Co1 126.8(7) . . ?
C15 N2 Co1 127.3(7) . . ?
C23 C16 C15 121.9(8) . . ?
C23 C16 C17 122.6(8) . . ?
C15 C16 C17 115.5(8) . . ?
C25 C26 C27 127.1(9) . . ?
C25 C26 N3 110.0(7) . . ?
C27 C26 N3 122.0(7) . . ?
N1 C1 C38 124.6(8) . . ?
N1 C1 C2 111.1(8) . . ?
C38 C1 C2 124.1(8) . . ?
N2 C15 C14 111.4(8) . . ?
N2 C15 C16 124.1(8) . . ?
C14 C15 C16 124.0(8) . . ?
C23 N3 C26 103.5(7) . . ?
C23 N3 Co1 128.2(6) . . ?
C26 N3 Co1 127.9(5) . . ?
C4 N1 C1 105.5(8) . . ?
C4 N1 Co1 125.8(7) . . ?
C1 N1 Co1 128.7(7) . . ?
C26 C27 C34 124.0(8) . . ?
C26 C27 C28 117.3(8) . . ?
C34 C27 C28 118.6(7) . . ?
C34 N4 C37 104.7(7) . . ?
C34 N4 Co1 127.5(6) . . ?
C37 N4 Co1 127.4(7) . . ?
N4 C34 C27 124.2(7) . . ?
N4 C34 C35 110.8(8) . . ?
C27 C34 C35 124.7(9) . . ?
C38 C37 C36 124.8(8) . . ?
C38 C37 N4 123.9(8) . . ?
C36 C37 N4 110.8(8) . . ?
C24 C25 C26 110.4(9) . . ?
N3 C23 C16 124.6(8) . . ?
N3 C23 C24 111.3(8) . . ?
C16 C23 C24 123.8(8) . . ?
N1 C4 C5 128.5(9) . . ?
N1 C4 C3 111.3(9) . . ?
C5 C4 C3 120.2(9) . . ?
C12 C5 C4 117.7(9) . . ?
C12 C5 C6 120.7(9) . . ?
C4 C5 C6 121.5(9) . . ?
C25 C24 C23 104.5(7) . . ?
N2 C12 C5 128.4(9) . . ?
N2 C12 C13 111.9(9) . . ?
C5 C12 C13 119.5(9) . . ?
C35 C36 C37 108.8(8) . . ?
C13 C14 C15 106.8(8) . . ?
C14 C13 C12 104.5(8) . . ?
C3 C2 C1 108.3(8) . . ?
C36 C35 C34 104.5(8) . . ?
C2 C3 C4 103.1(9) . . ?
N3 Co1 N4 90.2(3) . . ?
N3 Co1 N2 90.5(3) . . ?
N4 Co1 N2 170.9(4) . . ?
N3 Co1 N1 171.1(3) . . ?
N4 Co1 N1 89.9(3) . . ?
N2 Co1 N1 90.8(4) . . ?

loop_
_geom_bond_atom_site_label_1
_geom_bond_atom_site_label_2
_geom_bond_distance
_geom_bond_site_symmetry_2
_geom_bond_publ_flag
C6 C7 1.3900 . ?
C6 C11 1.3900 . ?
C6 C5 1.405(11) . ?
C7 C8 1.3900 . ?
C8 C9 1.3900 . ?
C9 C10 1.3900 . ?
C10 C11 1.3900 . ?
C17 C18 1.3900 . ?
C17 C22 1.3900 . ?
C17 C16 1.396(9) . ?
C18 C19 1.3900 . ?
C19 C20 1.3900 . ?
C20 C21 1.3900 . ?
C21 C22 1.3900 . ?
C28 C29 1.3900 . ?
C28 C33 1.3900 . ?
C28 C27 1.415(10) . ?
C29 C30 1.3900 . ?
C30 C31 1.3900 . ?
C31 C32 1.3900 . ?
C32 C33 1.3900 . ?
C39 C40 1.3900 . ?
C39 C44 1.3900 . ?
C39 C38 1.429(9) . ?
C40 C41 1.3900 . ?
C41 C42 1.3900 . ?
C42 C43 1.3900 . ?
C43 C44 1.3900 . ?
C38 C37 1.338(13) . ?
C38 C1 1.370(12) . ?
N2 C12 1.279(12) . ?
N2 C15 1.353(12) . ?
N2 Co1 1.891(8) . ?
C16 C23 1.346(11) . ?
C16 C15 1.387(12) . ?
C26 C25 1.329(11) . ?
C26 C27 1.347(11) . ?
C26 N3 1.379(11) . ?
C1 N1 1.312(11) . ?
C1 C2 1.394(13) . ?
C15 C14 1.372(12) . ?
N3 C23 1.346(10) . ?
N3 Co1 1.882(8) . ?
N1 C4 1.304(12) . ?
N1 Co1 1.891(8) . ?
C27 C34 1.348(12) . ?
N4 C34 1.343(12) . ?
N4 C37 1.367(11) . ?
N4 Co1 1.885(8) . ?
C34 C35 1.422(11) . ?
C37 C36 1.357(12) . ?
C25 C24 1.323(11) . ?
C23 C24 1.396(12) . ?
C4 C5 1.374(13) . ?
C4 C3 1.457(14) . ?
C5 C12 1.364(14) . ?
C12 C13 1.437(12) . ?
C36 C35 1.349(13) . ?
C14 C13 1.337(13) . ?
C2 C3 1.310(12) . ?

loop_
_publcif_info_cif.paper_type
?
